data_2312059
loop_
_publ_author_name
'Sample, Harry C.'
'Twamley, Brendan'
'Senge, Mathias O.'

_publ_section_title
;
 Structures of <i>S</i>-(pyridin-2-yl) 4-nitro-benzo-thio-ate,
 <i>S</i>-(pyridin-2-yl) 4-methyl-benzo-thio-ate and
 <i>S</i>-(pyridin-2-yl) 4-meth-oxy-benzo-thio-ate: building blocks for
 low-symmetry multifunctional tetra-pyrroles.
;
_journal_coeditor_code YZ2028
_journal_issue 'Pt 3'
_journal_name_full 'Acta crystallographica. Section E, Crystallographic communications'
_journal_page_first 157
_journal_page_last 162
_journal_paper_doi 10.1107/S2056989023001056
_journal_volume 79
_journal_year 2023
_chemical_formula_iupac 'C13 H11 N O S'
_chemical_formula_moiety 'C13 H11 N O S'
_chemical_formula_sum 'C13 H11 N O S'
_chemical_formula_weight 229.29
_chemical_name_systematic
;
<i>S</i>-(Pyridin-2-yl) 4-methylbenzothioate
;
_space_group_crystal_system triclinic
_space_group_IT_number 2
_space_group_name_Hall '-P 1'
_space_group_name_H-M_alt 'P -1'
_atom_sites_solution_hydrogens geom
_atom_sites_solution_primary dual
_audit_creation_method
;
Olex2 1.5
(compiled 2022.04.07 svn.rca3783a0 for OlexSys, GUI svn.r6498)
;
_cell_angle_alpha 101.2966(14)
_cell_angle_beta 108.4632(13)
_cell_angle_gamma 92.5673(14)
_cell_formula_units_Z 2
_cell_length_a 7.1775(2)
_cell_length_b 9.1492(3)
_cell_length_c 9.2832(3)
_cell_measurement_reflns_used 5814
_cell_measurement_temperature 100(2)
_cell_measurement_theta_max 70.05
_cell_measurement_theta_min 4.962
_cell_volume 563.28(3)
_computing_cell_refinement
;
SAINT (Bruker, 2016)
;
_computing_data_collection
;
APEX4 (Bruker, 2021)
;
_computing_data_reduction
;
SAINT (Bruker, 2016)
;
_computing_molecular_graphics
;
Olex2 (Dolomanov <i>et al.</i>,  2009)
;
_computing_publication_material
;
Olex2 (Dolomanov <i>et al.</i>,  2009)
;
_computing_structure_refinement
;
SHELXL (Sheldrick, 2015b)
;
_computing_structure_solution
;
<i>SHELXT</i> (Sheldrick, 2015a)
;
_diffrn_ambient_temperature 100(2)
_diffrn_detector 'CCD area detector'
_diffrn_detector_area_resol_mean 8.33
_diffrn_measured_fraction_theta_full 0.997
_diffrn_measured_fraction_theta_max 0.986
_diffrn_measurement_device 'Kappa diffractometer'
_diffrn_measurement_device_type 'Bruker APEXII Kappa Duo'
_diffrn_measurement_method '\w and \f scans'
_diffrn_radiation_monochromator 'mirror optics'
_diffrn_radiation_probe x-ray
_diffrn_radiation_type 'Cu K\a'
_diffrn_radiation_wavelength 1.54178
_diffrn_reflns_av_R_equivalents 0.0355
_diffrn_reflns_av_unetI/netI 0.0299
_diffrn_reflns_limit_h_max 8
_diffrn_reflns_limit_h_min -8
_diffrn_reflns_limit_k_max 10
_diffrn_reflns_limit_k_min -10
_diffrn_reflns_limit_l_max 11
_diffrn_reflns_limit_l_min -11
_diffrn_reflns_number 7937
_diffrn_reflns_theta_full 67.679
_diffrn_reflns_theta_max 70.044
_diffrn_reflns_theta_min 4.962
_diffrn_source 'microfocus sealed X-ray tube'
_diffrn_source_current 0.59
_diffrn_source_power 0.29275800000000E-1
_diffrn_source_voltage 49.62
_exptl_absorpt_coefficient_mu 2.352
_exptl_absorpt_correction_T_max 0.7533
_exptl_absorpt_correction_T_min 0.6410
_exptl_absorpt_correction_type multi-scan
_exptl_absorpt_process_details
;
(SADABS; Krause <i>et al.</i>,  2015)
;
_exptl_crystal_colour 'clear colourless'
_exptl_crystal_density_diffrn 1.352
_exptl_crystal_density_method 'not measured'
_exptl_crystal_description plate
_exptl_crystal_F_000 240
_exptl_crystal_size_max 0.387
_exptl_crystal_size_mid 0.221
_exptl_crystal_size_min 0.092
_refine_diff_density_max 0.325
_refine_diff_density_min -0.268
_refine_ls_extinction_method none
_refine_ls_goodness_of_fit_ref 1.122
_refine_ls_hydrogen_treatment constr
_refine_ls_matrix_type full
_refine_ls_number_parameters 146
_refine_ls_number_reflns 2106
_refine_ls_number_restraints 0
_refine_ls_restrained_S_all 1.122
_refine_ls_R_factor_all 0.0436
_refine_ls_R_factor_gt 0.0419
_refine_ls_shift/su_max 0.001
_refine_ls_shift/su_mean 0.000
_refine_ls_structure_factor_coef Fsqd
_refine_ls_weighting_details 'w=1/[\s^2^(Fo^2^)+(0.0776P)^2^+0.2152P] where P=(Fo^2^+2Fc^2^)/3'
_refine_ls_weighting_scheme calc
_refine_ls_wR_factor_gt 0.1232
_refine_ls_wR_factor_ref 0.1260
_reflns_number_gt 1958
_reflns_number_total 2106
_reflns_threshold_expression 'I > 2\s(I)'
_cod_data_source_file yz2028sup1.cif
_cod_data_source_block 2
_cod_database_code 2312059
_shelx_space_group_comment
;
The symmetry employed for this shelxl refinement is uniquely defined
by the following loop, which should always be used as a source of
symmetry information in preference to the above space-group names.
They are only intended as comments.
;
_shelx_estimated_absorpt_t_min 0.463
_shelx_estimated_absorpt_t_max 0.813

loop_
_space_group_symop_operation_xyz
'x, y, z'
'-x, -y, -z'

loop_
_atom_site_type_symbol
_atom_site_label
_atom_site_fract_x
_atom_site_fract_y
_atom_site_fract_z
_atom_site_U_iso_or_equiv
_atom_site_adp_type
_atom_site_calc_flag
_atom_site_occupancy
_atom_site_disorder_assembly
_atom_site_disorder_group
S S1 0.49730(6) 0.81629(5) 0.54572(5) 0.02575(19) Uani d 1 . .
N N1 0.1173(2) 0.85006(17) 0.44707(17) 0.0239(3) Uani d 1 . .
C C2 -0.0761(3) 0.8008(2) 0.3793(2) 0.0250(4) Uani d 1 . .
H H2 -0.167830 0.872979 0.368508 0.030 Uiso calc 1 . .
C C3 -0.1488(3) 0.6502(2) 0.3242(2) 0.0245(4) Uani d 1 . .
H H3 -0.286999 0.620400 0.278163 0.029 Uiso calc 1 . .
C C4 -0.0162(3) 0.5439(2) 0.3376(2) 0.0241(4) Uani d 1 . .
H H4 -0.061528 0.439922 0.300499 0.029 Uiso calc 1 . .
C C5 0.1838(3) 0.5928(2) 0.4062(2) 0.0237(4) Uani d 1 . .
H H5 0.279047 0.523231 0.416127 0.028 Uiso calc 1 . .
C C6 0.2416(3) 0.7455(2) 0.4599(2) 0.0219(4) Uani d 1 . .
C C8 0.5659(3) 0.73280(19) 0.7124(2) 0.0216(4) Uani d 1 . .
O O9 0.44856(19) 0.65460(16) 0.74143(15) 0.0294(3) Uani d 1 . .
C C10 0.7791(3) 0.76691(19) 0.8087(2) 0.0218(4) Uani d 1 . .
C C11 0.8476(3) 0.6978(2) 0.9337(2) 0.0241(4) Uani d 1 . .
H H11 0.757864 0.634654 0.957347 0.029 Uiso calc 1 . .
C C12 1.0455(3) 0.7206(2) 1.0234(2) 0.0250(4) Uani d 1 . .
H H12 1.090277 0.672879 1.108358 0.030 Uiso calc 1 . .
C C13 1.1805(3) 0.8126(2) 0.9914(2) 0.0247(4) Uani d 1 . .
C C14 1.1111(3) 0.8823(2) 0.8667(2) 0.0255(4) Uani d 1 . .
H H14 1.201135 0.945560 0.843497 0.031 Uiso calc 1 . .
C C15 0.9125(3) 0.8605(2) 0.7760(2) 0.0229(4) Uani d 1 . .
H H15 0.867412 0.909236 0.691895 0.028 Uiso calc 1 . .
C C16 1.3959(3) 0.8344(2) 1.0883(2) 0.0313(5) Uani d 1 . .
H H16A 1.433901 0.939493 1.144431 0.047 Uiso calc 1 . .
H H16B 1.475338 0.808356 1.020416 0.047 Uiso calc 1 . .
H H16C 1.418740 0.769623 1.163247 0.047 Uiso calc 1 . .

loop_
_atom_site_aniso_label
_atom_site_aniso_U_11
_atom_site_aniso_U_22
_atom_site_aniso_U_33
_atom_site_aniso_U_12
_atom_site_aniso_U_13
_atom_site_aniso_U_23
S1 0.0200(3) 0.0285(3) 0.0265(3) -0.00191(19) 0.00180(19) 0.0118(2)
N1 0.0244(8) 0.0223(8) 0.0238(7) 0.0017(6) 0.0060(6) 0.0056(6)
C2 0.0217(9) 0.0264(10) 0.0276(9) 0.0063(7) 0.0068(7) 0.0090(7)
C3 0.0213(9) 0.0292(10) 0.0229(9) 0.0014(7) 0.0065(7) 0.0074(7)
C4 0.0274(9) 0.0224(9) 0.0199(8) -0.0008(7) 0.0051(7) 0.0042(7)
C5 0.0245(9) 0.0239(9) 0.0217(8) 0.0056(7) 0.0058(7) 0.0053(7)
C6 0.0212(8) 0.0241(9) 0.0197(8) 0.0018(7) 0.0051(7) 0.0063(7)
C8 0.0221(9) 0.0200(9) 0.0212(8) 0.0014(7) 0.0062(7) 0.0027(7)
O9 0.0229(7) 0.0362(8) 0.0285(7) -0.0035(6) 0.0055(5) 0.0122(6)
C10 0.0217(9) 0.0201(9) 0.0216(8) 0.0020(7) 0.0061(7) 0.0019(7)
C11 0.0252(9) 0.0238(9) 0.0237(9) 0.0019(7) 0.0088(7) 0.0056(7)
C12 0.0259(9) 0.0269(10) 0.0217(9) 0.0051(7) 0.0060(7) 0.0070(7)
C13 0.0228(9) 0.0259(9) 0.0219(8) 0.0021(7) 0.0052(7) 0.0010(7)
C14 0.0233(9) 0.0248(9) 0.0265(9) -0.0021(7) 0.0067(7) 0.0045(7)
C15 0.0226(9) 0.0216(9) 0.0224(9) 0.0011(7) 0.0043(7) 0.0051(7)
C16 0.0231(10) 0.0379(11) 0.0284(10) 0.0018(8) 0.0029(8) 0.0068(8)

loop_
_atom_type_symbol
_atom_type_description
_atom_type_scat_dispersion_real
_atom_type_scat_dispersion_imag
_atom_type_scat_source
C C 0.0181 0.0091 'International Tables Vol C Tables 4.2.6.8 and 6.1.1.4'
H H 0.0000 0.0000 'International Tables Vol C Tables 4.2.6.8 and 6.1.1.4'
N N 0.0311 0.0180 'International Tables Vol C Tables 4.2.6.8 and 6.1.1.4'
O O 0.0492 0.0322 'International Tables Vol C Tables 4.2.6.8 and 6.1.1.4'
S S 0.3331 0.5567 'International Tables Vol C Tables 4.2.6.8 and 6.1.1.4'

loop_
_exptl_crystal_face_index_h
_exptl_crystal_face_index_k
_exptl_crystal_face_index_l
_exptl_crystal_face_perp_dist
-2.00 2.00 1.00 0.0700
2.00 -2.00 -1.00 0.0930
1.00 0.00 0.00 0.0780
0.00 0.00 1.00 0.0030
0.00 0.00 -1.00 0.0220
1.00 5.00 -1.00 0.0350
-1.00 -6.00 1.00 0.0400
-1.00 -1.00 3.00 0.0360
-3.00 -2.00 1.00 0.0740

loop_
_geom_angle_atom_site_label_1
_geom_angle_atom_site_label_2
_geom_angle_atom_site_label_3
_geom_angle_site_symmetry_1
_geom_angle_site_symmetry_3
_geom_angle
_geom_angle_publ_flag
C6 S1 C8 . . 100.57(8) ?
C6 N1 C2 . . 116.56(16) ?
N1 C2 H2 . . 118.3 ?
N1 C2 C3 . . 123.44(16) ?
C3 C2 H2 . . 118.3 ?
C2 C3 H3 . . 120.6 ?
C4 C3 C2 . . 118.82(16) ?
C4 C3 H3 . . 120.6 ?
C3 C4 H4 . . 120.8 ?
C5 C4 C3 . . 118.49(17) ?
C5 C4 H4 . . 120.8 ?
C4 C5 H5 . . 120.8 ?
C6 C5 C4 . . 118.36(16) ?
C6 C5 H5 . . 120.8 ?
N1 C6 S1 . . 114.99(14) ?
N1 C6 C5 . . 124.31(16) ?
C5 C6 S1 . . 120.64(14) ?
O9 C8 S1 . . 122.42(14) ?
O9 C8 C10 . . 123.49(16) ?
C10 C8 S1 . . 114.09(12) ?
C11 C10 C8 . . 117.77(16) ?
C11 C10 C15 . . 119.22(16) ?
C15 C10 C8 . . 122.97(16) ?
C10 C11 H11 . . 119.8 ?
C12 C11 C10 . . 120.32(17) ?
C12 C11 H11 . . 119.8 ?
C11 C12 H12 . . 119.5 ?
C11 C12 C13 . . 121.07(17) ?
C13 C12 H12 . . 119.5 ?
C12 C13 C14 . . 118.44(17) ?
C12 C13 C16 . . 120.50(17) ?
C14 C13 C16 . . 121.06(17) ?
C13 C14 H14 . . 119.5 ?
C15 C14 C13 . . 121.01(17) ?
C15 C14 H14 . . 119.5 ?
C10 C15 H15 . . 120.0 ?
C14 C15 C10 . . 119.94(16) ?
C14 C15 H15 . . 120.0 ?
C13 C16 H16A . . 109.5 ?
C13 C16 H16B . . 109.5 ?
C13 C16 H16C . . 109.5 ?
H16A C16 H16B . . 109.5 ?
H16A C16 H16C . . 109.5 ?
H16B C16 H16C . . 109.5 ?

loop_
_geom_bond_atom_site_label_1
_geom_bond_atom_site_label_2
_geom_bond_site_symmetry_2
_geom_bond_distance
_geom_bond_publ_flag
S1 C6 . 1.7853(18) ?
S1 C8 . 1.7981(18) ?
N1 C2 . 1.344(2) ?
N1 C6 . 1.333(2) ?
C2 H2 . 0.9500 ?
C2 C3 . 1.387(3) ?
C3 H3 . 0.9500 ?
C3 C4 . 1.386(3) ?
C4 H4 . 0.9500 ?
C4 C5 . 1.385(3) ?
C5 H5 . 0.9500 ?
C5 C6 . 1.385(3) ?
C8 O9 . 1.208(2) ?
C8 C10 . 1.490(2) ?
C10 C11 . 1.394(3) ?
C10 C15 . 1.398(3) ?
C11 H11 . 0.9500 ?
C11 C12 . 1.383(3) ?
C12 H12 . 0.9500 ?
C12 C13 . 1.394(3) ?
C13 C14 . 1.395(3) ?
C13 C16 . 1.503(2) ?
C14 H14 . 0.9500 ?
C14 C15 . 1.389(2) ?
C15 H15 . 0.9500 ?
C16 H16A . 0.9800 ?
C16 H16B . 0.9800 ?
C16 H16C . 0.9800 ?

loop_
_geom_hbond_atom_site_label_D
_geom_hbond_atom_site_label_H
_geom_hbond_atom_site_label_A
_geom_hbond_site_symmetry_A
_geom_hbond_distance_DH
_geom_hbond_distance_HA
_geom_hbond_distance_DA
_geom_hbond_angle_DHA
_geom_hbond_publ_flag
C2 H2 N1 2_576 0.95 2.70 3.355(2) 126.4 yes
C3 H3 O9 2_566 0.95 2.67 3.278(2) 122.2 yes
C4 H4 O9 2_566 0.95 2.75 3.316(2) 118.7 yes
C16 H16B O9 1_655 0.98 2.64 3.460(2) 141.6 yes

loop_
_geom_torsion_atom_site_label_1
_geom_torsion_atom_site_label_2
_geom_torsion_atom_site_label_3
_geom_torsion_atom_site_label_4
_geom_torsion_site_symmetry_1
_geom_torsion_site_symmetry_2
_geom_torsion_site_symmetry_3
_geom_torsion_site_symmetry_4
_geom_torsion
_geom_torsion_publ_flag
S1 C8 C10 C11 . . . . -175.48(13) ?
S1 C8 C10 C15 . . . . 2.5(2) ?
N1 C2 C3 C4 . . . . -0.8(3) ?
C2 N1 C6 S1 . . . . 178.32(12) ?
C2 N1 C6 C5 . . . . 1.1(3) ?
C2 C3 C4 C5 . . . . 0.3(3) ?
C3 C4 C5 C6 . . . . 0.8(3) ?
C4 C5 C6 S1 . . . . -178.64(13) ?
C4 C5 C6 N1 . . . . -1.6(3) ?
C6 S1 C8 O9 . . . . -1.13(17) ?
C6 S1 C8 C10 . . . . 178.01(12) ?
C6 N1 C2 C3 . . . . 0.1(3) ?
C8 S1 C6 N1 . . . . 120.11(14) ?
C8 S1 C6 C5 . . . . -62.55(16) ?
C8 C10 C11 C12 . . . . 177.48(16) ?
C8 C10 C15 C14 . . . . -177.17(16) ?
O9 C8 C10 C11 . . . . 3.7(3) ?
O9 C8 C10 C15 . . . . -178.40(17) ?
C10 C11 C12 C13 . . . . 0.0(3) ?
C11 C10 C15 C14 . . . . 0.7(3) ?
C11 C12 C13 C14 . . . . 0.4(3) ?
C11 C12 C13 C16 . . . . -178.99(17) ?
C12 C13 C14 C15 . . . . -0.2(3) ?
C13 C14 C15 C10 . . . . -0.4(3) ?
C15 C10 C11 C12 . . . . -0.5(3) ?
C16 C13 C14 C15 . . . . 179.19(16) ?

_cod_database_fobs_code 2312059
